data_7027029
loop_
_publ_author_name
'Ferrand, Vincent'
'S\"uss-Fink, Georg'
'Neels, Antonia'
'Stoeckli-Evans, Helen'

_publ_section_title
;
 Triruthenium--iridium clusters containing alkyne ligands: synthesis,
 structure, and catalytic implications of
 [(\m-H)IrRu3(CO)11(\m3-\h2-PhC&#xE007;CPh)] and
 [IrRu3(CO)10(\m4-\h2-PhC&#xE007;CPh)(\m-\h2-PhC&#xE006;CHPh)]
;
_journal_issue 22
_journal_name_full 'Journal of the Chemical Society, Dalton Transactions'
_journal_page_first 3825
_journal_paper_doi 10.1039/a805852k
_journal_year 1998
_chemical_formula_sum 'C25 H11 Ir O11 Ru3'
_chemical_formula_weight 982.75
_chemical_name_systematic
; 
 ? 
;
_space_group_IT_number 14
_symmetry_cell_setting monoclinic
_symmetry_space_group_name_Hall '-P 2yn'
_symmetry_space_group_name_H-M 'P 1 21/n 1'
_atom_sites_solution_hydrogens geom
_atom_sites_solution_primary direct
_atom_sites_solution_secondary difmap
_audit_creation_method SHELXL-97
_cell_angle_alpha 90.00
_cell_angle_beta 98.413(12)
_cell_angle_gamma 90.00
_cell_formula_units_Z 4
_cell_length_a 9.3321(14)
_cell_length_b 32.744(3)
_cell_length_c 9.3486(15)
_cell_measurement_reflns_used 24
_cell_measurement_temperature 293(2)
_cell_measurement_theta_max 17.85
_cell_measurement_theta_min 12.6
_cell_volume 2825.9(7)
_computing_cell_refinement 'STOE DIF4'
_computing_data_collection 'STOE DIF4'
_computing_data_reduction 'STOE REDU4'
_computing_molecular_graphics 'Zortep (Zsolnai and Pritzkow, 1994)'
_computing_publication_material 'SHELXL-97 (Sheldrick, 1997)'
_computing_structure_refinement 'SHELXL-97 (Sheldrick, 1997)'
_computing_structure_solution 'SHELXS-97 (Sheldrick, 1990)'
_diffrn_ambient_temperature 293(2)
_diffrn_measured_fraction_theta_full 0.981
_diffrn_measured_fraction_theta_max 0.981
_diffrn_measurement_device_type 'STOE-Siemens AED2'
_diffrn_measurement_method 2\Q/\W
_diffrn_radiation_monochromator graphite
_diffrn_radiation_source 'fine-focus sealed tube'
_diffrn_radiation_type MoK\a
_diffrn_radiation_wavelength 0.71073
_diffrn_reflns_av_R_equivalents 0.0000
_diffrn_reflns_av_sigmaI/netI 0.0267
_diffrn_reflns_limit_h_max 11
_diffrn_reflns_limit_h_min -11
_diffrn_reflns_limit_k_max 39
_diffrn_reflns_limit_k_min 0
_diffrn_reflns_limit_l_max 11
_diffrn_reflns_limit_l_min 0
_diffrn_reflns_number 5254
_diffrn_reflns_theta_full 25.49
_diffrn_reflns_theta_max 25.49
_diffrn_reflns_theta_min 2.29
_diffrn_standards_decay_% <2
_diffrn_standards_interval_time 60
_diffrn_standards_number 2
_exptl_absorpt_coefficient_mu 6.323
_exptl_absorpt_correction_T_max 0.1764
_exptl_absorpt_correction_T_min 0.0595
_exptl_absorpt_correction_type 'empirical psi scans'
_exptl_crystal_colour red
_exptl_crystal_density_diffrn 2.310
_exptl_crystal_density_meas ?
_exptl_crystal_density_method 'not measured'
_exptl_crystal_description plate
_exptl_crystal_F_000 1832
_exptl_crystal_size_max 0.38
_exptl_crystal_size_mid 0.38
_exptl_crystal_size_min 0.27
_refine_diff_density_max 0.932
_refine_diff_density_min -0.912
_refine_diff_density_rms 0.160
_refine_ls_extinction_coef 0.00065(5)
_refine_ls_extinction_expression Fc^*^=kFc[1+0.001xFc^2^\l^3^/sin(2\q)]^-1/4^
_refine_ls_extinction_method SHELXL
_refine_ls_goodness_of_fit_ref 1.130
_refine_ls_hydrogen_treatment mixed
_refine_ls_matrix_type full
_refine_ls_number_parameters 366
_refine_ls_number_reflns 5254
_refine_ls_number_restraints 0
_refine_ls_restrained_S_all 1.130
_refine_ls_R_factor_all 0.0478
_refine_ls_R_factor_gt 0.0366
_refine_ls_shift/su_max 0.000
_refine_ls_shift/su_mean 0.000
_refine_ls_structure_factor_coef Fsqd
_refine_ls_weighting_details 'w=1/[\s^2^(Fo^2^)+(0.0183P)^2^+22.2133P] where P=(Fo^2^+2Fc^2^)/3'
_refine_ls_weighting_scheme calc
_refine_ls_wR_factor_gt 0.0735
_refine_ls_wR_factor_ref 0.0820
_reflns_number_gt 4596
_reflns_number_total 5254
_reflns_threshold_expression >2sigma(I)
_cod_data_source_file 805852ksup1.cif
_cod_data_source_block compound_2
_cod_depositor_comments
;
The following automatic conversions were performed:

'_exptl_crystal_density_meas' value 'not measured' was changed to '?'
- the value is perceived as not measured.

Automatic conversion script
Id: cif_fix_values 3008 2015-01-20 13:52:24Z robertas 

The following automatic conversions were performed:

'_refine_ls_weighting_scheme' value 'calc
w=1/[\s^2^(Fo^2^)+(0.0183P)^2^+22.2133P] where P=(Fo^2^+2Fc^2^)/3'
was changed to 'calc'. New tag '_refine_ls_weighting_details' was
created. The value of the new tag was set to
'w=1/[\s^2^(Fo^2^)+(0.0183P)^2^+22.2133P] where P=(Fo^2^+2Fc^2^)/3'.

Automatic conversion script
Id: cif_fix_values 3143 2015-03-26 13:38:13Z robertas 
;
_cod_original_sg_symbol_H-M 'P 21/n'
_cod_database_code 7027029

loop_
_symmetry_equiv_pos_as_xyz
'x, y, z'
'-x+1/2, y+1/2, -z+1/2'
'-x, -y, -z'
'x-1/2, -y-1/2, z-1/2'

loop_
_atom_site_label
_atom_site_type_symbol
_atom_site_fract_x
_atom_site_fract_y
_atom_site_fract_z
_atom_site_U_iso_or_equiv
_atom_site_adp_type
_atom_site_occupancy
_atom_site_calc_flag
_atom_site_refinement_flags
Ir1 Ir 0.63657(4) 0.184313(9) 0.23339(3) 0.03772(11) Uani 1 d .
Ru1 Ru 0.54482(7) 0.184873(19) -0.06252(7) 0.03598(16) Uani 1 d .
H1RU H 0.701(9) 0.178(2) -0.081(9) 0.05(2) Uiso 1 d .
Ru2 Ru 0.52597(6) 0.114253(18) 0.11151(6) 0.03181(15) Uani 1 d .
Ru3 Ru 0.79495(7) 0.139220(19) 0.05430(7) 0.03640(16) Uani 1 d .
C1 C 0.5020(11) 0.2219(3) 0.2848(10) 0.058(2) Uani 1 d .
C2 C 0.7765(11) 0.1961(3) 0.3938(12) 0.061(3) Uani 1 d .
C3 C 0.5597(10) 0.1323(3) 0.3228(9) 0.048(2) Uani 1 d .
C4 C 0.8690(9) 0.1001(3) 0.1949(11) 0.051(2) Uani 1 d .
C5 C 0.9300(10) 0.1805(3) 0.1407(11) 0.056(2) Uani 1 d .
C6 C 0.9140(11) 0.1242(3) -0.0896(12) 0.066(3) Uani 1 d .
C7 C 0.5501(11) 0.1990(3) -0.2606(10) 0.050(2) Uani 1 d .
C8 C 0.6221(10) 0.2387(3) 0.0021(10) 0.049(2) Uani 1 d .
C9 C 0.3453(10) 0.1954(3) -0.0629(10) 0.051(2) Uani 1 d .
C10 C 0.3251(9) 0.1124(3) 0.1144(10) 0.046(2) Uani 1 d .
C11 C 0.5442(9) 0.0603(3) 0.1826(10) 0.047(2) Uani 1 d .
C12 C 0.6327(8) 0.1006(2) -0.0741(8) 0.0389(18) Uani 1 d .
C13 C 0.5071(8) 0.1227(2) -0.1248(8) 0.0366(17) Uani 1 d .
C14 C 0.6788(9) 0.0615(2) -0.1364(9) 0.0417(19) Uani 1 d .
C15 C 0.7513(9) 0.0306(2) -0.0535(10) 0.048(2) Uani 1 d .
H15 H 0.7648 0.0328 0.0467 0.057 Uiso 1 calc R
C16 C 0.8041(10) -0.0034(3) -0.1163(12) 0.058(2) Uani 1 d .
H16 H 0.8508 -0.0239 -0.0586 0.070 Uiso 1 calc R
C17 C 0.7875(12) -0.0068(3) -0.2631(12) 0.069(3) Uani 1 d .
H17 H 0.8238 -0.0295 -0.3055 0.083 Uiso 1 calc R
C18 C 0.7164(13) 0.0237(3) -0.3494(11) 0.073(3) Uani 1 d .
H18 H 0.7048 0.0214 -0.4496 0.087 Uiso 1 calc R
C19 C 0.6632(11) 0.0572(3) -0.2857(10) 0.057(2) Uani 1 d .
H19 H 0.6156 0.0775 -0.3440 0.069 Uiso 1 calc R
C20 C 0.3821(9) 0.1062(3) -0.2238(8) 0.0402(18) Uani 1 d .
C21 C 0.3335(10) 0.0662(3) -0.2068(10) 0.055(2) Uani 1 d .
H21 H 0.3813 0.0502 -0.1325 0.066 Uiso 1 calc R
C22 C 0.2181(11) 0.0499(3) -0.2959(11) 0.060(3) Uani 1 d .
H22 H 0.1877 0.0234 -0.2803 0.072 Uiso 1 calc R
C23 C 0.1471(11) 0.0726(4) -0.4081(10) 0.066(3) Uani 1 d .
H23 H 0.0703 0.0613 -0.4700 0.080 Uiso 1 calc R
C24 C 0.1904(11) 0.1121(4) -0.4284(10) 0.065(3) Uani 1 d .
H24 H 0.1428 0.1279 -0.5032 0.079 Uiso 1 calc R
C25 C 0.3050(10) 0.1275(3) -0.3361(9) 0.055(2) Uani 1 d .
H25 H 0.3326 0.1543 -0.3505 0.067 Uiso 1 calc R
O1 O 0.4177(10) 0.2441(3) 0.3159(9) 0.096(3) Uani 1 d .
O2 O 0.8589(9) 0.2018(3) 0.4921(9) 0.092(3) Uani 1 d .
O3 O 0.5500(11) 0.1243(2) 0.4407(8) 0.090(3) Uani 1 d .
O4 O 0.9141(8) 0.0769(2) 0.2817(8) 0.081(2) Uani 1 d .
O5 O 1.0170(8) 0.2033(3) 0.1851(10) 0.089(3) Uani 1 d .
O6 O 0.9838(10) 0.1172(3) -0.1756(11) 0.119(4) Uani 1 d .
O7 O 0.5598(10) 0.2081(2) -0.3754(7) 0.081(2) Uani 1 d .
O8 O 0.6711(8) 0.2705(2) 0.0238(8) 0.0677(19) Uani 1 d .
O9 O 0.2258(8) 0.2027(2) -0.0625(9) 0.079(2) Uani 1 d .
O10 O 0.2044(7) 0.1117(2) 0.1169(9) 0.081(2) Uani 1 d .
O11 O 0.5580(8) 0.0287(2) 0.2327(9) 0.079(2) Uani 1 d .

loop_
_atom_site_aniso_label
_atom_site_aniso_U_11
_atom_site_aniso_U_22
_atom_site_aniso_U_33
_atom_site_aniso_U_23
_atom_site_aniso_U_13
_atom_site_aniso_U_12
Ir1 0.04191(19) 0.03956(18) 0.03239(17) -0.00284(13) 0.00783(13) 0.00104(13)
Ru1 0.0413(4) 0.0355(3) 0.0320(3) 0.0055(3) 0.0082(3) 0.0087(3)
Ru2 0.0312(3) 0.0335(3) 0.0300(3) 0.0027(2) 0.0018(2) 0.0032(2)
Ru3 0.0309(3) 0.0402(3) 0.0385(4) -0.0017(3) 0.0063(3) 0.0043(3)
C1 0.067(6) 0.066(6) 0.041(5) -0.002(4) 0.007(5) 0.010(5)
C2 0.060(6) 0.054(6) 0.068(7) -0.010(5) 0.011(5) -0.008(5)
C3 0.063(6) 0.050(5) 0.032(5) 0.004(4) 0.008(4) -0.009(4)
C4 0.043(5) 0.044(5) 0.062(6) -0.005(4) -0.008(4) 0.007(4)
C5 0.051(6) 0.054(5) 0.065(6) -0.002(5) 0.019(5) -0.006(5)
C6 0.045(5) 0.084(7) 0.070(7) -0.014(6) 0.016(5) 0.005(5)
C7 0.071(6) 0.043(5) 0.038(5) 0.007(4) 0.012(4) 0.002(4)
C8 0.047(5) 0.054(6) 0.048(5) 0.002(4) 0.015(4) 0.006(4)
C9 0.050(5) 0.054(5) 0.046(5) 0.008(4) 0.001(4) 0.017(4)
C10 0.036(5) 0.046(5) 0.056(6) 0.003(4) 0.006(4) 0.002(4)
C11 0.040(5) 0.045(5) 0.056(6) 0.008(4) 0.007(4) 0.007(4)
C12 0.038(4) 0.047(5) 0.032(4) 0.002(3) 0.007(3) 0.010(3)
C13 0.039(4) 0.038(4) 0.032(4) 0.006(3) 0.005(3) 0.008(3)
C14 0.040(4) 0.047(5) 0.037(4) -0.004(4) 0.003(4) 0.012(4)
C15 0.053(5) 0.041(4) 0.046(5) -0.007(4) -0.003(4) 0.014(4)
C16 0.053(6) 0.042(5) 0.078(7) -0.001(5) 0.004(5) 0.008(4)
C17 0.077(7) 0.055(6) 0.077(8) -0.013(5) 0.016(6) 0.026(5)
C18 0.089(8) 0.085(8) 0.047(6) -0.016(5) 0.019(6) 0.016(6)
C19 0.069(6) 0.064(6) 0.043(5) -0.002(4) 0.020(5) 0.026(5)
C20 0.041(4) 0.051(5) 0.028(4) -0.002(3) 0.003(3) 0.010(4)
C21 0.049(5) 0.055(5) 0.054(6) -0.011(4) -0.017(4) 0.016(4)
C22 0.063(6) 0.054(5) 0.059(6) -0.014(5) -0.008(5) -0.002(5)
C23 0.058(6) 0.098(8) 0.038(5) -0.022(5) -0.013(5) 0.017(6)
C24 0.059(6) 0.087(8) 0.043(6) 0.008(5) -0.015(5) 0.016(6)
C25 0.057(6) 0.070(6) 0.036(5) 0.011(4) -0.007(4) 0.013(5)
O1 0.104(7) 0.114(7) 0.077(6) -0.009(5) 0.030(5) 0.053(6)
O2 0.077(5) 0.120(7) 0.072(6) -0.024(5) -0.018(5) -0.025(5)
O3 0.154(8) 0.079(5) 0.040(4) 0.004(4) 0.020(5) -0.034(5)
O4 0.078(5) 0.074(5) 0.079(5) 0.019(4) -0.032(4) 0.010(4)
O5 0.065(5) 0.090(6) 0.118(7) -0.034(5) 0.029(5) -0.034(4)
O6 0.081(6) 0.180(10) 0.110(8) -0.054(7) 0.059(6) -0.007(6)
O7 0.124(7) 0.080(5) 0.042(4) 0.013(4) 0.024(4) -0.003(5)
O8 0.082(5) 0.045(4) 0.076(5) -0.001(3) 0.015(4) -0.005(4)
O9 0.050(4) 0.078(5) 0.110(7) 0.010(4) 0.015(4) 0.022(4)
O10 0.032(4) 0.091(6) 0.117(7) 0.012(5) 0.004(4) 0.008(4)
O11 0.081(5) 0.052(4) 0.102(6) 0.031(4) 0.009(4) 0.010(4)

loop_
_atom_type_symbol
_atom_type_description
_atom_type_scat_dispersion_real
_atom_type_scat_dispersion_imag
_atom_type_scat_source
Ir Ir -1.4442 7.9887 'International Tables Vol C Tables 4.2.6.8 and 6.1.1.4'
Ru Ru -1.2594 0.8363 'International Tables Vol C Tables 4.2.6.8 and 6.1.1.4'
C C 0.0033 0.0016 'International Tables Vol C Tables 4.2.6.8 and 6.1.1.4'
H H 0.0000 0.0000 'International Tables Vol C Tables 4.2.6.8 and 6.1.1.4'
O O 0.0106 0.0060 'International Tables Vol C Tables 4.2.6.8 and 6.1.1.4'

loop_
_geom_angle_atom_site_label_1
_geom_angle_atom_site_label_2
_geom_angle_atom_site_label_3
_geom_angle
C1 Ir1 C2 94.3(4)
C1 Ir1 C3 98.7(4)
C2 Ir1 C3 95.0(4)
C1 Ir1 Ru2 116.0(3)
C2 Ir1 Ru2 133.6(3)
C3 Ir1 Ru2 48.5(2)
C1 Ir1 Ru1 97.5(3)
C2 Ir1 Ru1 150.7(3)
C3 Ir1 Ru1 109.5(2)
Ru2 Ir1 Ru1 62.70(2)
C1 Ir1 Ru3 158.5(3)
C2 Ir1 Ru3 102.6(3)
C3 Ir1 Ru3 93.0(3)
Ru2 Ir1 Ru3 60.24(2)
Ru1 Ir1 Ru3 61.42(2)
C9 Ru1 C7 96.8(4)
C9 Ru1 C8 98.8(4)
C7 Ru1 C8 91.2(4)
C9 Ru1 C13 92.9(4)
C7 Ru1 C13 89.6(3)
C8 Ru1 C13 168.1(3)
C9 Ru1 Ir1 99.4(3)
C7 Ru1 Ir1 156.6(3)
C8 Ru1 Ir1 69.7(3)
C13 Ru1 Ir1 106.3(2)
C9 Ru1 Ru2 90.4(3)
C7 Ru1 Ru2 139.5(3)
C8 Ru1 Ru2 127.1(3)
C13 Ru1 Ru2 50.1(2)
Ir1 Ru1 Ru2 57.361(19)
C9 Ru1 Ru3 147.8(3)
C7 Ru1 Ru3 111.2(3)
C8 Ru1 Ru3 96.3(3)
C13 Ru1 Ru3 72.4(2)
Ir1 Ru1 Ru3 59.91(2)
Ru2 Ru1 Ru3 58.06(2)
C9 Ru1 H1RU 173(3)
C7 Ru1 H1RU 76(3)
C8 Ru1 H1RU 82(3)
C13 Ru1 H1RU 87(3)
Ir1 Ru1 H1RU 87(3)
Ru2 Ru1 H1RU 95(3)
Ru3 Ru1 H1RU 38(3)
C10 Ru2 C11 90.2(4)
C10 Ru2 C3 90.5(4)
C11 Ru2 C3 86.4(4)
C10 Ru2 C12 125.5(4)
C11 Ru2 C12 93.5(3)
C3 Ru2 C12 144.1(3)
C10 Ru2 C13 94.9(3)
C11 Ru2 C13 117.3(3)
C3 Ru2 C13 155.6(3)
C12 Ru2 C13 37.3(3)
C10 Ru2 Ir1 110.0(3)
C11 Ru2 Ir1 129.6(3)
C3 Ru2 Ir1 49.4(2)
C12 Ru2 Ir1 108.7(2)
C13 Ru2 Ir1 106.6(2)
C10 Ru2 Ru3 161.4(3)
C11 Ru2 Ru3 107.9(3)
C3 Ru2 Ru3 94.9(3)
C12 Ru2 Ru3 51.0(2)
C13 Ru2 Ru3 73.2(2)
Ir1 Ru2 Ru3 61.86(2)
C10 Ru2 Ru1 100.3(3)
C11 Ru2 Ru1 162.1(3)
C3 Ru2 Ru1 107.7(2)
C12 Ru2 Ru1 68.7(2)
C13 Ru2 Ru1 47.9(2)
Ir1 Ru2 Ru1 59.94(2)
Ru3 Ru2 Ru1 61.04(2)
C4 Ru3 C6 97.1(4)
C4 Ru3 C5 91.9(4)
C6 Ru3 C5 93.6(4)
C4 Ru3 C12 98.2(3)
C6 Ru3 C12 83.9(4)
C5 Ru3 C12 169.8(4)
C4 Ru3 Ru2 85.1(3)
C6 Ru3 Ru2 133.7(3)
C5 Ru3 Ru2 132.7(3)
C12 Ru3 Ru2 50.3(2)
C4 Ru3 Ir1 96.4(3)
C6 Ru3 Ir1 163.0(3)
C5 Ru3 Ir1 75.7(3)
C12 Ru3 Ir1 104.4(2)
Ru2 Ru3 Ir1 57.90(2)
C4 Ru3 Ru1 144.7(3)
C6 Ru3 Ru1 112.9(3)
C5 Ru3 Ru1 103.9(3)
C12 Ru3 Ru1 68.4(2)
Ru2 Ru3 Ru1 60.90(2)
Ir1 Ru3 Ru1 58.67(2)
C4 Ru3 H1RU 174(2)
C6 Ru3 H1RU 88(2)
C5 Ru3 H1RU 91(2)
C12 Ru3 H1RU 79(2)
Ru2 Ru3 H1RU 89(2)
Ir1 Ru3 H1RU 79(2)
Ru1 Ru3 H1RU 29(2)
O1 C1 Ir1 178.5(10)
O2 C2 Ir1 177.4(10)
O3 C3 Ru2 147.0(8)
O3 C3 Ir1 130.9(7)
Ru2 C3 Ir1 82.0(3)
O4 C4 Ru3 178.9(8)
O5 C5 Ru3 174.5(9)
O6 C6 Ru3 176.9(11)
O7 C7 Ru1 176.6(9)
O8 C8 Ru1 172.0(8)
O9 C9 Ru1 178.6(9)
O10 C10 Ru2 179.3(7)
O11 C11 Ru2 176.2(9)
C13 C12 C14 125.8(7)
C13 C12 Ru2 72.8(4)
C14 C12 Ru2 132.8(6)
C13 C12 Ru3 111.4(6)
C14 C12 Ru3 119.5(5)
Ru2 C12 Ru3 78.7(3)
C12 C13 C20 124.6(7)
C12 C13 Ru1 107.7(6)
C20 C13 Ru1 127.0(5)
C12 C13 Ru2 69.9(4)
C20 C13 Ru2 121.4(5)
Ru1 C13 Ru2 82.0(3)
C15 C14 C19 117.2(8)
C15 C14 C12 123.5(7)
C19 C14 C12 118.9(7)
C16 C15 C14 121.6(9)
C16 C15 H15 119.2
C14 C15 H15 119.2
C17 C16 C15 119.9(9)
C17 C16 H16 120.0
C15 C16 H16 120.0
C16 C17 C18 120.1(9)
C16 C17 H17 120.0
C18 C17 H17 120.0
C19 C18 C17 119.6(10)
C19 C18 H18 120.2
C17 C18 H18 120.2
C18 C19 C14 121.6(9)
C18 C19 H19 119.2
C14 C19 H19 119.2
C25 C20 C21 114.8(8)
C25 C20 C13 124.7(8)
C21 C20 C13 120.5(7)
C22 C21 C20 122.3(9)
C22 C21 H21 118.9
C20 C21 H21 118.9
C21 C22 C23 120.1(10)
C21 C22 H22 120.0
C23 C22 H22 120.0
C22 C23 C24 119.6(9)
C22 C23 H23 120.2
C24 C23 H23 120.2
C25 C24 C23 118.6(9)
C25 C24 H24 120.7
C23 C24 H24 120.7
C24 C25 C20 124.6(10)
C24 C25 H25 117.7
C20 C25 H25 117.7

loop_
_geom_bond_atom_site_label_1
_geom_bond_atom_site_label_2
_geom_bond_distance
Ir1 C1 1.870(10)
Ir1 C2 1.879(11)
Ir1 C3 2.070(8)
Ir1 Ru2 2.6985(7)
Ir1 Ru1 2.7736(8)
Ir1 Ru3 2.8092(7)
Ru1 C9 1.893(9)
Ru1 C7 1.916(9)
Ru1 C8 1.965(10)
Ru1 C13 2.134(8)
Ru1 Ru2 2.8476(9)
Ru1 Ru3 2.8513(9)
Ru1 H1RU 1.51(8)
Ru2 C10 1.880(8)
Ru2 C11 1.887(9)
Ru2 C3 2.042(9)
Ru2 C12 2.170(8)
Ru2 C13 2.208(7)
Ru2 Ru3 2.7654(9)
Ru3 C4 1.892(9)
Ru3 C6 1.930(10)
Ru3 C5 1.942(10)
Ru3 C12 2.191(8)
Ru3 H1RU 1.91(8)
C1 O1 1.141(11)
C2 O2 1.123(12)
C3 O3 1.150(10)
C4 O4 1.146(11)
C5 O5 1.135(11)
C6 O6 1.130(12)
C7 O7 1.130(10)
C8 O8 1.144(10)
C9 O9 1.141(10)
C10 O10 1.130(10)
C11 O11 1.135(10)
C12 C13 1.399(10)
C12 C14 1.495(11)
C13 C20 1.481(11)
C14 C15 1.389(11)
C14 C19 1.389(11)
C15 C16 1.381(12)
C15 H15 0.9300
C16 C17 1.362(14)
C16 H16 0.9300
C17 C18 1.388(14)
C17 H17 0.9300
C18 C19 1.375(13)
C18 H18 0.9300
C19 H19 0.9300
C20 C25 1.373(11)
C20 C21 1.401(12)
C21 C22 1.370(12)
C21 H21 0.9300
C22 C23 1.374(13)
C22 H22 0.9300
C23 C24 1.376(15)
C23 H23 0.9300
C24 C25 1.369(13)
C24 H24 0.9300
C25 H25 0.9300

loop_
_geom_torsion_atom_site_label_1
_geom_torsion_atom_site_label_2
_geom_torsion_atom_site_label_3
_geom_torsion_atom_site_label_4
_geom_torsion
C1 Ir1 Ru1 C9 -31.0(4)
C2 Ir1 Ru1 C9 -143.9(7)
C3 Ir1 Ru1 C9 71.1(4)
Ru2 Ir1 Ru1 C9 84.4(3)
Ru3 Ir1 Ru1 C9 153.6(3)
C1 Ir1 Ru1 C7 102.2(7)
C2 Ir1 Ru1 C7 -10.7(9)
C3 Ir1 Ru1 C7 -155.8(7)
Ru2 Ir1 Ru1 C7 -142.4(7)
Ru3 Ir1 Ru1 C7 -73.2(7)
C1 Ir1 Ru1 C8 65.0(4)
C2 Ir1 Ru1 C8 -47.9(7)
C3 Ir1 Ru1 C8 167.0(4)
Ru2 Ir1 Ru1 C8 -179.6(3)
Ru3 Ir1 Ru1 C8 -110.4(3)
C1 Ir1 Ru1 C13 -126.9(4)
C2 Ir1 Ru1 C13 120.2(7)
C3 Ir1 Ru1 C13 -24.8(4)
Ru2 Ir1 Ru1 C13 -11.5(2)
Ru3 Ir1 Ru1 C13 57.7(2)
C1 Ir1 Ru1 Ru2 -115.4(3)
C2 Ir1 Ru1 Ru2 131.7(6)
C3 Ir1 Ru1 Ru2 -13.3(3)
Ru3 Ir1 Ru1 Ru2 69.21(2)
C1 Ir1 Ru1 Ru3 175.4(3)
C2 Ir1 Ru1 Ru3 62.5(6)
C3 Ir1 Ru1 Ru3 -82.5(3)
Ru2 Ir1 Ru1 Ru3 -69.21(2)
C1 Ir1 Ru2 C10 -5.6(4)
C2 Ir1 Ru2 C10 119.7(5)
C3 Ir1 Ru2 C10 72.6(5)
Ru1 Ir1 Ru2 C10 -90.6(3)
Ru3 Ir1 Ru2 C10 -161.6(3)
C1 Ir1 Ru2 C11 -113.4(5)
C2 Ir1 Ru2 C11 11.9(5)
C3 Ir1 Ru2 C11 -35.3(5)
Ru1 Ir1 Ru2 C11 161.6(3)
Ru3 Ir1 Ru2 C11 90.5(3)
C1 Ir1 Ru2 C3 -78.1(5)
C2 Ir1 Ru2 C3 47.2(6)
Ru1 Ir1 Ru2 C3 -163.1(4)
Ru3 Ir1 Ru2 C3 125.8(4)
C1 Ir1 Ru2 C12 135.2(4)
C2 Ir1 Ru2 C12 -99.5(5)
C3 Ir1 Ru2 C12 -146.6(4)
Ru1 Ir1 Ru2 C12 50.2(2)
Ru3 Ir1 Ru2 C12 -20.8(2)
C1 Ir1 Ru2 C13 96.1(4)
C2 Ir1 Ru2 C13 -138.6(5)
C3 Ir1 Ru2 C13 174.2(4)
Ru1 Ir1 Ru2 C13 11.1(2)
Ru3 Ir1 Ru2 C13 -59.9(2)
C1 Ir1 Ru2 Ru3 156.0(3)
C2 Ir1 Ru2 Ru3 -78.7(4)
C3 Ir1 Ru2 Ru3 -125.8(4)
Ru1 Ir1 Ru2 Ru3 71.03(2)
C1 Ir1 Ru2 Ru1 85.0(3)
C2 Ir1 Ru2 Ru1 -149.7(4)
C3 Ir1 Ru2 Ru1 163.1(4)
Ru3 Ir1 Ru2 Ru1 -71.03(2)
C9 Ru1 Ru2 C10 6.3(4)
C7 Ru1 Ru2 C10 -94.7(5)
C8 Ru1 Ru2 C10 107.7(4)
C13 Ru1 Ru2 C10 -87.2(4)
Ir1 Ru1 Ru2 C10 107.2(3)
Ru3 Ru1 Ru2 C10 179.6(3)
C9 Ru1 Ru2 C11 131.6(9)
C7 Ru1 Ru2 C11 30.7(10)
C8 Ru1 Ru2 C11 -127.0(9)
C13 Ru1 Ru2 C11 38.2(9)
Ir1 Ru1 Ru2 C11 -127.4(9)
Ru3 Ru1 Ru2 C11 -55.0(9)
C9 Ru1 Ru2 C3 -87.5(4)
C7 Ru1 Ru2 C3 171.5(5)
C8 Ru1 Ru2 C3 13.8(4)
C13 Ru1 Ru2 C3 179.0(4)
Ir1 Ru1 Ru2 C3 13.4(3)
Ru3 Ru1 Ru2 C3 85.8(3)
C9 Ru1 Ru2 C12 130.5(4)
C7 Ru1 Ru2 C12 29.5(5)
C8 Ru1 Ru2 C12 -128.2(4)
C13 Ru1 Ru2 C12 37.0(3)
Ir1 Ru1 Ru2 C12 -128.6(2)
Ru3 Ru1 Ru2 C12 -56.2(2)
C9 Ru1 Ru2 C13 93.5(4)
C7 Ru1 Ru2 C13 -7.5(5)
C8 Ru1 Ru2 C13 -165.1(4)
Ir1 Ru1 Ru2 C13 -165.6(3)
Ru3 Ru1 Ru2 C13 -93.2(3)
C9 Ru1 Ru2 Ir1 -100.9(3)
C7 Ru1 Ru2 Ir1 158.1(5)
C8 Ru1 Ru2 Ir1 0.4(3)
C13 Ru1 Ru2 Ir1 165.6(3)
Ru3 Ru1 Ru2 Ir1 72.40(2)
C9 Ru1 Ru2 Ru3 -173.3(3)
C7 Ru1 Ru2 Ru3 85.7(5)
C8 Ru1 Ru2 Ru3 -72.0(3)
C13 Ru1 Ru2 Ru3 93.2(3)
Ir1 Ru1 Ru2 Ru3 -72.40(2)
C10 Ru2 Ru3 C4 168.8(9)
C11 Ru2 Ru3 C4 -25.3(4)
C3 Ru2 Ru3 C4 62.5(4)
C12 Ru2 Ru3 C4 -104.9(4)
C13 Ru2 Ru3 C4 -139.3(3)
Ir1 Ru2 Ru3 C4 100.7(3)
Ru1 Ru2 Ru3 C4 170.0(3)
C10 Ru2 Ru3 C6 -96.1(10)
C11 Ru2 Ru3 C6 69.8(6)
C3 Ru2 Ru3 C6 157.7(5)
C12 Ru2 Ru3 C6 -9.8(5)
C13 Ru2 Ru3 C6 -44.2(5)
Ir1 Ru2 Ru3 C6 -164.2(5)
Ru1 Ru2 Ru3 C6 -94.8(5)
C10 Ru2 Ru3 C5 80.7(9)
C11 Ru2 Ru3 C5 -113.4(5)
C3 Ru2 Ru3 C5 -25.6(5)
C12 Ru2 Ru3 C5 167.0(5)
C13 Ru2 Ru3 C5 132.6(5)
Ir1 Ru2 Ru3 C5 12.6(4)
Ru1 Ru2 Ru3 C5 81.9(4)
C10 Ru2 Ru3 C12 -86.3(9)
C11 Ru2 Ru3 C12 79.6(4)
C3 Ru2 Ru3 C12 167.5(4)
C13 Ru2 Ru3 C12 -34.4(3)
Ir1 Ru2 Ru3 C12 -154.4(3)
Ru1 Ru2 Ru3 C12 -85.0(3)
C10 Ru2 Ru3 Ir1 68.1(9)
C11 Ru2 Ru3 Ir1 -126.0(3)
C3 Ru2 Ru3 Ir1 -38.2(3)
C12 Ru2 Ru3 Ir1 154.4(3)
C13 Ru2 Ru3 Ir1 120.0(2)
Ru1 Ru2 Ru3 Ir1 69.31(2)
C10 Ru2 Ru3 Ru1 -1.2(9)
C11 Ru2 Ru3 Ru1 164.7(3)
C3 Ru2 Ru3 Ru1 -107.5(3)
C12 Ru2 Ru3 Ru1 85.0(3)
C13 Ru2 Ru3 Ru1 50.7(2)
Ir1 Ru2 Ru3 Ru1 -69.31(2)
C1 Ir1 Ru3 C4 -165.8(9)
C2 Ir1 Ru3 C4 53.2(4)
C3 Ir1 Ru3 C4 -42.6(4)
Ru2 Ir1 Ru3 C4 -80.1(3)
Ru1 Ir1 Ru3 C4 -153.2(3)
C1 Ir1 Ru3 C6 51.9(14)
C2 Ir1 Ru3 C6 -89.1(11)
C3 Ir1 Ru3 C6 175.0(11)
Ru2 Ir1 Ru3 C6 137.6(11)
Ru1 Ir1 Ru3 C6 64.4(11)
C1 Ir1 Ru3 C5 103.9(9)
C2 Ir1 Ru3 C5 -37.1(4)
C3 Ir1 Ru3 C5 -133.0(4)
Ru2 Ir1 Ru3 C5 -170.4(3)
Ru1 Ir1 Ru3 C5 116.4(3)
C1 Ir1 Ru3 C12 -65.5(9)
C2 Ir1 Ru3 C12 153.4(4)
C3 Ir1 Ru3 C12 57.6(3)
Ru2 Ir1 Ru3 C12 20.1(2)
Ru1 Ir1 Ru3 C12 -53.0(2)
C1 Ir1 Ru3 Ru2 -85.7(9)
C2 Ir1 Ru3 Ru2 133.3(3)
C3 Ir1 Ru3 Ru2 37.5(2)
Ru1 Ir1 Ru3 Ru2 -73.13(2)
C1 Ir1 Ru3 Ru1 -12.5(9)
C2 Ir1 Ru3 Ru1 -153.6(3)
C3 Ir1 Ru3 Ru1 110.6(2)
Ru2 Ir1 Ru3 Ru1 73.13(2)
C9 Ru1 Ru3 C4 -4.7(7)
C7 Ru1 Ru3 C4 -153.3(5)
C8 Ru1 Ru3 C4 112.9(5)
C13 Ru1 Ru3 C4 -70.9(5)
Ir1 Ru1 Ru3 C4 50.7(5)
Ru2 Ru1 Ru3 C4 -17.3(5)
C9 Ru1 Ru3 C6 141.2(6)
C7 Ru1 Ru3 C6 -7.4(5)
C8 Ru1 Ru3 C6 -101.2(4)
C13 Ru1 Ru3 C6 75.0(4)
Ir1 Ru1 Ru3 C6 -163.4(4)
Ru2 Ru1 Ru3 C6 128.6(4)
C9 Ru1 Ru3 C5 -118.8(6)
C7 Ru1 Ru3 C5 92.6(4)
C8 Ru1 Ru3 C5 -1.1(4)
C13 Ru1 Ru3 C5 175.0(4)
Ir1 Ru1 Ru3 C5 -63.3(3)
Ru2 Ru1 Ru3 C5 -131.4(3)
C9 Ru1 Ru3 C12 68.2(6)
C7 Ru1 Ru3 C12 -80.4(4)
C8 Ru1 Ru3 C12 -174.2(3)
C13 Ru1 Ru3 C12 2.0(3)
Ir1 Ru1 Ru3 C12 123.6(2)
Ru2 Ru1 Ru3 C12 55.6(2)
C9 Ru1 Ru3 Ru2 12.6(5)
C7 Ru1 Ru3 Ru2 -136.0(3)
C8 Ru1 Ru3 Ru2 130.3(3)
C13 Ru1 Ru3 Ru2 -53.5(2)
Ir1 Ru1 Ru3 Ru2 68.08(2)
C9 Ru1 Ru3 Ir1 -55.5(5)
C7 Ru1 Ru3 Ir1 155.9(3)
C8 Ru1 Ru3 Ir1 62.2(3)
C13 Ru1 Ru3 Ir1 -121.6(2)
Ru2 Ru1 Ru3 Ir1 -68.08(2)
C2 Ir1 C1 O1 -129(34)
C3 Ir1 C1 O1 -33(35)
Ru2 Ir1 C1 O1 15(35)
Ru1 Ir1 C1 O1 78(34)
Ru3 Ir1 C1 O1 89(34)
C1 Ir1 C2 O2 104(21)
C3 Ir1 C2 O2 5(21)
Ru2 Ir1 C2 O2 -29(21)
Ru1 Ir1 C2 O2 -142(21)
Ru3 Ir1 C2 O2 -89(21)
C10 Ru2 C3 O3 63.1(16)
C11 Ru2 C3 O3 -27.1(16)
C12 Ru2 C3 O3 -118.0(15)
C13 Ru2 C3 O3 166.0(13)
Ir1 Ru2 C3 O3 179.4(18)
Ru3 Ru2 C3 O3 -134.8(16)
Ru1 Ru2 C3 O3 164.1(16)
C10 Ru2 C3 Ir1 -116.3(3)
C11 Ru2 C3 Ir1 153.5(3)
C12 Ru2 C3 Ir1 62.6(6)
C13 Ru2 C3 Ir1 -13.4(9)
Ru3 Ru2 C3 Ir1 45.9(2)
Ru1 Ru2 C3 Ir1 -15.3(3)
C1 Ir1 C3 O3 -62.4(12)
C2 Ir1 C3 O3 32.7(12)
Ru2 Ir1 C3 O3 -179.6(13)
Ru1 Ir1 C3 O3 -163.7(10)
Ru3 Ir1 C3 O3 135.6(11)
C1 Ir1 C3 Ru2 117.1(4)
C2 Ir1 C3 Ru2 -147.8(4)
Ru1 Ir1 C3 Ru2 15.9(3)
Ru3 Ir1 C3 Ru2 -44.8(2)
C6 Ru3 C4 O4 131(48)
C5 Ru3 C4 O4 37(48)
C12 Ru3 C4 O4 -145(48)
Ru2 Ru3 C4 O4 -96(48)
Ir1 Ru3 C4 O4 -39(48)
Ru1 Ru3 C4 O4 -81(48)
C4 Ru3 C5 O5 84(10)
C6 Ru3 C5 O5 -14(10)
C12 Ru3 C5 O5 -89(10)
Ru2 Ru3 C5 O5 169(10)
Ir1 Ru3 C5 O5 180(100)
Ru1 Ru3 C5 O5 -128(10)
C4 Ru3 C6 O6 -147(19)
C5 Ru3 C6 O6 -54(19)
C12 Ru3 C6 O6 116(19)
Ru2 Ru3 C6 O6 123(19)
Ir1 Ru3 C6 O6 -4(20)
Ru1 Ru3 C6 O6 52(19)
C9 Ru1 C7 O7 142(15)
C8 Ru1 C7 O7 43(15)
C13 Ru1 C7 O7 -125(15)
Ir1 Ru1 C7 O7 9(15)
Ru2 Ru1 C7 O7 -119(14)
Ru3 Ru1 C7 O7 -54(15)
C9 Ru1 C8 O8 -111(6)
C7 Ru1 C8 O8 -14(6)
C13 Ru1 C8 O8 80(6)
Ir1 Ru1 C8 O8 152(6)
Ru2 Ru1 C8 O8 152(6)
Ru3 Ru1 C8 O8 97(6)
C7 Ru1 C9 O9 -88(36)
C8 Ru1 C9 O9 4(36)
C13 Ru1 C9 O9 -178(100)
Ir1 Ru1 C9 O9 75(36)
Ru2 Ru1 C9 O9 132(36)
Ru3 Ru1 C9 O9 121(35)
C11 Ru2 C10 O10 133(89)
C3 Ru2 C10 O10 47(89)
C12 Ru2 C10 O10 -132(100)
C13 Ru2 C10 O10 -109(89)
Ir1 Ru2 C10 O10 0(89)
Ru3 Ru2 C10 O10 -60(89)
Ru1 Ru2 C10 O10 -61(89)
C10 Ru2 C11 O11 -102(12)
C3 Ru2 C11 O11 -12(12)
C12 Ru2 C11 O11 132(12)
C13 Ru2 C11 O11 162(12)
Ir1 Ru2 C11 O11 14(12)
Ru3 Ru2 C11 O11 82(12)
Ru1 Ru2 C11 O11 131(12)
C10 Ru2 C12 C13 40.1(6)
C11 Ru2 C12 C13 132.9(5)
C3 Ru2 C12 C13 -138.5(6)
Ir1 Ru2 C12 C13 -93.1(4)
Ru3 Ru2 C12 C13 -116.8(5)
Ru1 Ru2 C12 C13 -47.5(4)
C10 Ru2 C12 C14 -83.1(8)
C11 Ru2 C12 C14 9.6(8)
C3 Ru2 C12 C14 98.3(9)
C13 Ru2 C12 C14 -123.2(10)
Ir1 Ru2 C12 C14 143.7(7)
Ru3 Ru2 C12 C14 119.9(8)
Ru1 Ru2 C12 C14 -170.7(8)
C10 Ru2 C12 Ru3 157.0(3)
C11 Ru2 C12 Ru3 -110.3(3)
C3 Ru2 C12 Ru3 -21.6(6)
C13 Ru2 C12 Ru3 116.8(5)
Ir1 Ru2 C12 Ru3 23.8(2)
Ru1 Ru2 C12 Ru3 69.34(16)
C4 Ru3 C12 C13 142.9(6)
C6 Ru3 C12 C13 -120.8(6)
C5 Ru3 C12 C13 -45(2)
Ru2 Ru3 C12 C13 66.3(5)
Ir1 Ru3 C12 C13 44.1(6)
Ru1 Ru3 C12 C13 -3.2(5)
C4 Ru3 C12 C14 -56.5(7)
C6 Ru3 C12 C14 39.8(7)
C5 Ru3 C12 C14 115.8(19)
Ru2 Ru3 C12 C14 -133.1(7)
Ir1 Ru3 C12 C14 -155.3(5)
Ru1 Ru3 C12 C14 157.5(6)
C4 Ru3 C12 Ru2 76.6(3)
C6 Ru3 C12 Ru2 172.9(4)
C5 Ru3 C12 Ru2 -111.1(19)
Ir1 Ru3 C12 Ru2 -22.2(2)
Ru1 Ru3 C12 Ru2 -69.47(15)
C14 C12 C13 C20 15.9(13)
Ru2 C12 C13 C20 -114.9(7)
Ru3 C12 C13 C20 175.1(6)
C14 C12 C13 Ru1 -155.0(7)
Ru2 C12 C13 Ru1 74.2(4)
Ru3 C12 C13 Ru1 4.1(6)
C14 C12 C13 Ru2 130.8(8)
Ru3 C12 C13 Ru2 -70.0(4)
C9 Ru1 C13 C12 -153.9(6)
C7 Ru1 C13 C12 109.3(6)
C8 Ru1 C13 C12 15.5(18)
Ir1 Ru1 C13 C12 -53.2(5)
Ru2 Ru1 C13 C12 -65.8(5)
Ru3 Ru1 C13 C12 -3.1(5)
C9 Ru1 C13 C20 35.4(7)
C7 Ru1 C13 C20 -61.4(7)
C8 Ru1 C13 C20 -155.2(14)
Ir1 Ru1 C13 C20 136.1(6)
Ru2 Ru1 C13 C20 123.5(7)
Ru3 Ru1 C13 C20 -173.8(7)
C9 Ru1 C13 Ru2 -88.1(3)
C7 Ru1 C13 Ru2 175.2(3)
C8 Ru1 C13 Ru2 81.3(16)
Ir1 Ru1 C13 Ru2 12.6(2)
Ru3 Ru1 C13 Ru2 62.75(15)
C10 Ru2 C13 C12 -148.2(5)
C11 Ru2 C13 C12 -55.4(6)
C3 Ru2 C13 C12 109.9(8)
Ir1 Ru2 C13 C12 99.2(4)
Ru3 Ru2 C13 C12 46.4(4)
Ru1 Ru2 C13 C12 112.2(5)
C10 Ru2 C13 C20 -29.2(6)
C11 Ru2 C13 C20 63.6(7)
C3 Ru2 C13 C20 -131.1(8)
C12 Ru2 C13 C20 119.0(8)
Ir1 Ru2 C13 C20 -141.7(5)
Ru3 Ru2 C13 C20 165.4(6)
Ru1 Ru2 C13 C20 -128.7(7)
C10 Ru2 C13 Ru1 99.5(3)
C11 Ru2 C13 Ru1 -167.7(3)
C3 Ru2 C13 Ru1 -2.4(9)
C12 Ru2 C13 Ru1 -112.2(5)
Ir1 Ru2 C13 Ru1 -13.0(2)
Ru3 Ru2 C13 Ru1 -65.84(17)
C13 C12 C14 C15 -145.6(9)
Ru2 C12 C14 C15 -45.7(12)
Ru3 C12 C14 C15 56.8(10)
C13 C12 C14 C19 41.7(12)
Ru2 C12 C14 C19 141.5(8)
Ru3 C12 C14 C19 -115.9(8)
C19 C14 C15 C16 -1.0(14)
C12 C14 C15 C16 -173.8(8)
C14 C15 C16 C17 1.1(15)
C15 C16 C17 C18 -0.7(16)
C16 C17 C18 C19 0.1(18)
C17 C18 C19 C14 0.0(17)
C15 C14 C19 C18 0.4(15)
C12 C14 C19 C18 173.5(9)
C12 C13 C20 C25 -139.8(9)
Ru1 C13 C20 C25 29.3(12)
Ru2 C13 C20 C25 134.1(8)
C12 C13 C20 C21 40.4(12)
Ru1 C13 C20 C21 -150.4(7)
Ru2 C13 C20 C21 -45.7(10)
C25 C20 C21 C22 0.1(13)
C13 C20 C21 C22 179.8(9)
C20 C21 C22 C23 1.2(15)
C21 C22 C23 C24 -1.6(16)
C22 C23 C24 C25 0.7(16)
C23 C24 C25 C20 0.6(16)
C21 C20 C25 C24 -0.9(14)
C13 C20 C25 C24 179.3(9)
